data_2222296
loop_
_publ_author_name
'Li, Zhengyi'
'Yuan, Dinghao'
'Xi, Haitao'
'Sun, Xiaoqiang'

_publ_section_title
;
 25,26,27,28-Tetrabutoxy-5,11,17,23-tetra-<i>tert</i>-butylcalix[4]arene
 chloroform tetrasolvate dihydrate
;
_journal_coeditor_code EZ2170
_journal_issue 7
_journal_name_full 'Acta Crystallographica Section E'
_journal_page_first o1697
_journal_paper_doi 10.1107/S160053680902217X
_journal_volume 65
_journal_year 2009
_chemical_formula_iupac 'C60 H88 O4, 4C H Cl3, 2H2 O'
_chemical_formula_moiety 'C60 H88 O4, 4(C H Cl3), 2(H2 O)'
_chemical_formula_sum 'C64 H96 Cl12 O6'
_chemical_formula_weight 1386.81
_chemical_name_systematic
;
25,26,27,28-Tetrabutoxy-5,11,17,23-tetra-<i>tert</i>-butylcalix[4]arene
chloroform tetrasolvate dihydrate
;
_space_group_IT_number 60
_symmetry_cell_setting orthorhombic
_symmetry_space_group_name_Hall '-P 2n 2ab'
_symmetry_space_group_name_H-M 'P b c n'
_atom_sites_solution_hydrogens geom
_atom_sites_solution_primary direct
_atom_sites_solution_secondary difmap
_audit_creation_method SHELXL-97
_cell_angle_alpha 90.00
_cell_angle_beta 90.00
_cell_angle_gamma 90.00
_cell_formula_units_Z 4
_cell_length_a 23.697(6)
_cell_length_b 13.682(6)
_cell_length_c 25.402(11)
_cell_measurement_reflns_used 3284
_cell_measurement_temperature 291(2)
_cell_measurement_theta_max 23.42
_cell_measurement_theta_min 2.12
_cell_volume 8236(5)
_computing_cell_refinement 'SAINT (Bruker, 2000)'
_computing_data_collection 'SMART (Bruker, 2000)'
_computing_data_reduction 'SAINT (Bruker, 2000)'
_computing_molecular_graphics 'SHELXTL (Sheldrick, 2008)'
_computing_publication_material 'SHELXTL (Sheldrick, 2008)'
_computing_structure_refinement 'SHELXTL (Sheldrick, 2008)'
_computing_structure_solution 'SHELXTL (Sheldrick, 2008)'
_diffrn_ambient_temperature 291(2)
_diffrn_measured_fraction_theta_full 1.000
_diffrn_measured_fraction_theta_max 1.000
_diffrn_measurement_device_type 'Bruker SMART APEX CCD'
_diffrn_measurement_method '\f and \w'
_diffrn_radiation_monochromator graphite
_diffrn_radiation_source 'sealed tube'
_diffrn_radiation_type MoK\a
_diffrn_radiation_wavelength 0.71073
_diffrn_reflns_av_R_equivalents 0.0360
_diffrn_reflns_av_sigmaI/netI 0.0871
_diffrn_reflns_limit_h_max 29
_diffrn_reflns_limit_h_min -29
_diffrn_reflns_limit_k_max 16
_diffrn_reflns_limit_k_min -16
_diffrn_reflns_limit_l_max 31
_diffrn_reflns_limit_l_min -30
_diffrn_reflns_number 30239
_diffrn_reflns_theta_full 26.00
_diffrn_reflns_theta_max 26.00
_diffrn_reflns_theta_min 1.60
_exptl_absorpt_coefficient_mu 0.443
_exptl_absorpt_correction_T_max 0.9166
_exptl_absorpt_correction_T_min 0.8935
_exptl_absorpt_correction_type multi-scan
_exptl_absorpt_process_details '(SADABS; Bruker, 2000)'
_exptl_crystal_colour colourless
_exptl_crystal_density_diffrn 1.118
_exptl_crystal_density_method 'not measured'
_exptl_crystal_description block
_exptl_crystal_F_000 2928
_exptl_crystal_size_max 0.26
_exptl_crystal_size_mid 0.22
_exptl_crystal_size_min 0.20
_refine_diff_density_max 0.824
_refine_diff_density_min -0.734
_refine_ls_extinction_method none
_refine_ls_goodness_of_fit_ref 1.060
_refine_ls_hydrogen_treatment constr
_refine_ls_matrix_type full
_refine_ls_number_parameters 396
_refine_ls_number_reflns 8098
_refine_ls_number_restraints 0
_refine_ls_restrained_S_all 1.060
_refine_ls_R_factor_all 0.0874
_refine_ls_R_factor_gt 0.0525
_refine_ls_shift/su_max 0.000
_refine_ls_shift/su_mean 0.000
_refine_ls_structure_factor_coef Fsqd
_refine_ls_weighting_details 'calc w=1/[\s^2^(Fo^2^)+(0.05P)^2^+1.66P] where P=(Fo^2^+2Fc^2^)/3'
_refine_ls_weighting_scheme calc
_refine_ls_wR_factor_gt 0.1109
_refine_ls_wR_factor_ref 0.1165
_reflns_number_gt 5524
_reflns_number_total 8098
_reflns_threshold_expression I>2\s(I)
_cod_data_source_file ez2170.cif
_cod_data_source_block I
_cod_depositor_comments
;
The following automatic conversions were performed:
'_symmetry_cell_setting' value 'Orthorhombic' changed to 'orthorhombic'
according to '/home/saulius/struct/CIF-dictionaries/cif_core.dic'
dictionary named 'cif_core.dic' version 2.4.1 from 2010-06-29.

Automatic conversion script
Id: cif_fix_enum 1527 2010-12-29 10:47:43Z saulius 

The following automatic conversions were performed:

'_symmetry_cell_setting' value 'Orthorhombic' changed to
'orthorhombic' according to
/home/saulius/struct/CIF-dictionaries/cif_core.dic dictionary named
'cif_core.dic' version 2.4.1 from 2010-06-29.

Automatic conversion script
Id: cif_fix_values 1715 2011-07-08 13:25:40Z adriana 
;
_cod_database_code 2222296
_cod_database_fobs_code 2222296

loop_
_symmetry_equiv_pos_as_xyz
'x, y, z'
'-x+1/2, -y+1/2, z+1/2'
'x+1/2, -y+1/2, -z'
'-x, y, -z+1/2'
'-x, -y, -z'
'x-1/2, y-1/2, -z-1/2'
'-x-1/2, y-1/2, z'
'x, -y, z-1/2'

loop_
_atom_site_type_symbol
_atom_site_label
_atom_site_fract_x
_atom_site_fract_y
_atom_site_fract_z
_atom_site_U_iso_or_equiv
_atom_site_adp_type
_atom_site_calc_flag
_atom_site_refinement_flags
_atom_site_occupancy
_atom_site_disorder_assembly
_atom_site_disorder_group
C C1 0.57787(15) 0.8058(2) 0.67567(14) 0.0420(8) Uani d . 1 . .
C C2 0.54138(13) 0.8518(2) 0.63953(12) 0.0404(7) Uani d . 1 . .
C C3 0.54206(12) 0.9534(2) 0.63508(11) 0.0386(6) Uani d . 1 . .
H H3 0.5179 0.9848 0.6117 0.046 Uiso calc R 1 . .
C C4 0.57917(13) 1.0070(2) 0.66598(11) 0.0421(7) Uani d . 1 . .
C C5 0.61583(11) 0.9617(2) 0.70150(10) 0.0332(6) Uani d . 1 . .
H H5 0.6406 0.9986 0.7218 0.040 Uiso calc R 1 . .
C C6 0.61457(12) 0.8602(2) 0.70603(12) 0.0370(7) Uani d . 1 . .
C C7 0.57813(12) 1.1231(2) 0.65850(11) 0.0387(6) Uani d . 1 . .
C C8 0.60471(12) 1.1455(2) 0.60597(11) 0.0393(7) Uani d . 1 . .
H H8A 0.5857 1.1999 0.5901 0.059 Uiso calc R 1 . .
H H8B 0.6016 1.0894 0.5834 0.059 Uiso calc R 1 . .
H H8C 0.6438 1.1613 0.6109 0.059 Uiso calc R 1 . .
C C9 0.51820(10) 1.1628(2) 0.66195(11) 0.0357(6) Uani d . 1 . .
H H9A 0.5188 1.2325 0.6574 0.054 Uiso calc R 1 . .
H H9B 0.5025 1.1472 0.6958 0.054 Uiso calc R 1 . .
H H9C 0.4955 1.1337 0.6348 0.054 Uiso calc R 1 . .
C C10 0.61488(11) 1.1702(2) 0.69931(12) 0.0390(7) Uani d . 1 . .
H H10B 0.6530 1.1475 0.6953 0.058 Uiso calc R 1 . .
H H10C 0.6014 1.1534 0.7338 0.058 Uiso calc R 1 . .
H H10A 0.6138 1.2399 0.6950 0.058 Uiso calc R 1 . .
C C11 0.61946(12) 0.6586(2) 0.64961(11) 0.0367(6) Uani d . 1 . .
H H11A 0.6549 0.6739 0.6668 0.044 Uiso calc R 1 . .
H H11B 0.6208 0.6851 0.6142 0.044 Uiso calc R 1 . .
C C12 0.61228(12) 0.5483(2) 0.64683(12) 0.0401(7) Uani d . 1 . .
H H12A 0.6035 0.5234 0.6816 0.048 Uiso calc R 1 . .
H H12B 0.5809 0.5328 0.6238 0.048 Uiso calc R 1 . .
C C13 0.66489(12) 0.4991(2) 0.62667(11) 0.0372(6) Uani d . 1 . .
H H13A 0.6957 0.5062 0.6516 0.045 Uiso calc R 1 . .
H H13B 0.6763 0.5266 0.5931 0.045 Uiso calc R 1 . .
C C14 0.64812(11) 0.3916(2) 0.62061(11) 0.0371(6) Uani d . 1 . .
H H14B 0.6554 0.3576 0.6529 0.056 Uiso calc R 1 . .
H H14C 0.6698 0.3626 0.5928 0.056 Uiso calc R 1 . .
H H14A 0.6087 0.3874 0.6123 0.056 Uiso calc R 1 . .
C C15 0.58547(13) 0.7960(3) 0.82537(12) 0.0386(7) Uani d . 1 . .
C C16 0.63350(12) 0.8410(2) 0.80232(12) 0.0381(7) Uani d . 1 . .
C C17 0.65826(12) 0.9148(2) 0.82949(10) 0.0357(6) Uani d . 1 . .
H H17 0.6889 0.9475 0.8148 0.043 Uiso calc R 1 . .
C C18 0.63800(12) 0.9434(2) 0.88036(12) 0.0425(7) Uani d . 1 . .
C C19 0.59227(12) 0.9009(2) 0.90043(12) 0.0382(6) Uani d . 1 . .
H H19 0.5790 0.9204 0.9332 0.046 Uiso calc R 1 . .
C C20 0.56358(12) 0.8264(2) 0.87252(11) 0.0344(6) Uani d . 1 . .
C C21 0.66801(11) 1.0294(2) 0.90845(10) 0.0350(6) Uani d . 1 . .
C C22 0.66772(13) 1.1203(2) 0.87343(12) 0.0440(7) Uani d . 1 . .
H H22A 0.6870 1.1726 0.8910 0.066 Uiso calc R 1 . .
H H22B 0.6295 1.1393 0.8664 0.066 Uiso calc R 1 . .
H H22C 0.6865 1.1060 0.8409 0.066 Uiso calc R 1 . .
C C23 0.73076(11) 1.0099(2) 0.91302(11) 0.0391(6) Uani d . 1 . .
H H23A 0.7512 1.0576 0.8929 0.059 Uiso calc R 1 . .
H H23B 0.7390 0.9457 0.8998 0.059 Uiso calc R 1 . .
H H23C 0.7419 1.0139 0.9493 0.059 Uiso calc R 1 . .
C C24 0.64602(12) 1.0517(2) 0.96417(11) 0.0387(6) Uani d . 1 . .
H H24A 0.6342 0.9921 0.9807 0.058 Uiso calc R 1 . .
H H24B 0.6146 1.0957 0.9620 0.058 Uiso calc R 1 . .
H H24C 0.6755 1.0813 0.9846 0.058 Uiso calc R 1 . .
C C25 0.55579(12) 0.6195(2) 0.80020(11) 0.0360(6) Uani d . 1 . .
H H25A 0.5388 0.5939 0.7683 0.043 Uiso calc R 1 . .
H H25B 0.5295 0.6058 0.8285 0.043 Uiso calc R 1 . .
C C26 0.60791(11) 0.5575(2) 0.81072(12) 0.0376(6) Uani d . 1 . .
H H26A 0.6208 0.5684 0.8465 0.045 Uiso calc R 1 . .
H H26B 0.6379 0.5767 0.7869 0.045 Uiso calc R 1 . .
C C27 0.59455(11) 0.44823(19) 0.80301(11) 0.0328(6) Uani d . 1 . .
H H27A 0.5887 0.4335 0.7661 0.039 Uiso calc R 1 . .
H H27B 0.5609 0.4300 0.8224 0.039 Uiso calc R 1 . .
C C28 0.64732(12) 0.3929(2) 0.82466(11) 0.0379(6) Uani d . 1 . .
H H28B 0.6787 0.4027 0.8013 0.057 Uiso calc R 1 . .
H H28C 0.6391 0.3243 0.8270 0.057 Uiso calc R 1 . .
H H28A 0.6567 0.4175 0.8590 0.057 Uiso calc R 1 . .
C C29 0.64066(10) 0.80479(17) 0.74812(14) 0.0385(5) Uani d . 1 . .
H H29A 0.6808 0.8010 0.7409 0.046 Uiso calc R 1 . .
H H29B 0.6259 0.7387 0.7467 0.046 Uiso calc R 1 . .
C C30 0.50488(16) 0.79714(19) 0.89170(10) 0.0404(6) Uani d . 1 . .
H H30A 0.5013 0.8124 0.9288 0.049 Uiso calc R 1 . .
H H30B 0.4999 0.7272 0.8874 0.049 Uiso calc R 1 . .
C C31 0.49573(17) 0.3828(2) 0.52153(11) 0.0460(7) Uani d . 1 . .
H H31 0.4798 0.4157 0.4907 0.055 Uiso calc R 1 . .
C C32 0.73122(15) 0.2694(3) 0.01260(14) 0.0508(9) Uani d . 1 . .
H H32 0.7112 0.2278 0.0379 0.061 Uiso calc R 1 . .
Cl Cl1 0.48281(3) 0.45236(5) 0.57806(3) 0.04247(18) Uani d . 1 . .
Cl Cl2 0.46515(3) 0.26789(6) 0.52866(3) 0.04539(18) Uani d . 1 . .
Cl Cl3 0.56833(3) 0.36925(5) 0.51371(3) 0.03910(16) Uani d . 1 . .
Cl Cl4 0.68348(3) 0.31971(5) -0.03167(3) 0.04333(18) Uani d . 1 . .
Cl Cl5 0.78106(3) 0.20027(5) -0.02173(3) 0.03840(18) Uani d . 1 . .
Cl Cl6 0.76660(3) 0.36324(5) 0.04606(3) 0.04280(18) Uani d . 1 . .
O O1 0.57497(8) 0.70222(14) 0.67742(8) 0.0400(5) Uani d . 1 . .
O O2 0.55697(8) 0.72678(14) 0.79425(8) 0.0401(5) Uani d . 1 . .
O O3 0.7506(3) 0.8728(5) 0.6931(3) 0.0465(17) Uani d P 0.30 . .
H H3A 0.7546 0.8515 0.6619 0.056 Uiso d PR 0.30 . .
H H3C 0.7785 0.8548 0.7118 0.056 Uiso d PR 0.30 . .
O O4 0.78185(17) 0.7656(3) 0.7477(3) 0.0369(9) Uani d P 0.40 . .
H H4B 0.7729 0.7753 0.7796 0.044 Uiso d PR 0.40 . .
H H4C 0.7675 0.7121 0.7372 0.044 Uiso d PR 0.40 . .
O O5 0.4793(3) 0.9277(5) 0.9875(3) 0.0464(17) Uani d P 0.30 . .
H H5B 0.5040 0.9180 1.0112 0.056 Uiso d PR 0.30 . .
H H5C 0.4800 0.9873 0.9782 0.056 Uiso d PR 0.30 . .

loop_
_atom_site_aniso_label
_atom_site_aniso_U_11
_atom_site_aniso_U_22
_atom_site_aniso_U_33
_atom_site_aniso_U_12
_atom_site_aniso_U_13
_atom_site_aniso_U_23
C1 0.0446(19) 0.0317(16) 0.0495(19) -0.0136(14) 0.0014(14) 0.0140(14)
C2 0.0419(17) 0.0379(16) 0.0416(16) -0.0079(13) 0.0082(13) 0.0112(13)
C3 0.0405(15) 0.0396(15) 0.0358(14) -0.0037(12) 0.0043(12) 0.0091(12)
C4 0.0529(18) 0.0374(15) 0.0359(14) -0.0077(13) 0.0018(13) 0.0115(12)
C5 0.0389(15) 0.0347(14) 0.0260(12) -0.0067(11) 0.0045(11) 0.0022(11)
C6 0.0319(16) 0.0366(16) 0.0425(15) 0.0040(12) 0.0091(12) -0.0020(12)
C7 0.0435(16) 0.0383(15) 0.0342(13) 0.0056(12) 0.0009(12) 0.0046(12)
C8 0.0322(14) 0.0398(16) 0.0458(16) -0.0118(12) 0.0055(12) 0.0111(13)
C9 0.0360(15) 0.0355(14) 0.0357(13) -0.0113(10) -0.0072(10) -0.0194(11)
C10 0.0289(14) 0.0411(16) 0.0469(16) -0.0106(12) -0.0043(12) 0.0161(13)
C11 0.0383(15) 0.0353(14) 0.0366(14) 0.0014(12) -0.0156(12) 0.0012(11)
C12 0.0314(14) 0.0413(16) 0.0477(16) -0.0030(12) 0.0106(12) -0.0180(13)
C13 0.0408(15) 0.0374(14) 0.0335(13) 0.0079(12) 0.0197(12) 0.0100(11)
C14 0.0299(14) 0.0458(16) 0.0356(14) -0.0042(12) 0.0144(12) -0.0101(12)
C15 0.0286(15) 0.0514(19) 0.0358(16) -0.0057(14) -0.0025(12) -0.0070(14)
C16 0.0253(14) 0.0437(17) 0.0454(17) 0.0022(12) -0.0003(12) -0.0089(13)
C17 0.0395(15) 0.0323(14) 0.0353(13) -0.0079(12) -0.0132(12) 0.0089(11)
C18 0.0376(16) 0.0488(17) 0.0413(15) -0.0044(13) -0.0135(13) -0.0021(13)
C19 0.0297(14) 0.0364(14) 0.0484(16) 0.0098(11) -0.0061(12) -0.0129(13)
C20 0.0357(15) 0.0331(14) 0.0345(14) 0.0004(12) -0.0026(12) 0.0082(12)
C21 0.0351(14) 0.0360(15) 0.0339(13) -0.0060(11) -0.0089(11) 0.0109(11)
C22 0.0445(17) 0.0413(16) 0.0462(16) 0.0042(13) 0.0126(14) 0.0092(14)
C23 0.0322(14) 0.0422(16) 0.0428(15) -0.0106(12) 0.0004(12) 0.0092(13)
C24 0.0405(15) 0.0383(15) 0.0373(15) 0.0007(12) 0.0051(12) 0.0063(12)
C25 0.0376(15) 0.0336(14) 0.0367(14) 0.0063(11) 0.0143(12) 0.0080(12)
C26 0.0305(14) 0.0385(15) 0.0438(15) -0.0084(11) -0.0140(12) 0.0158(12)
C27 0.0261(13) 0.0320(13) 0.0402(14) 0.0011(11) 0.0158(11) -0.0071(11)
C28 0.0446(16) 0.0305(14) 0.0387(14) -0.0132(12) -0.0178(12) 0.0062(11)
C29 0.0395(13) 0.0375(13) 0.0385(12) -0.0099(10) 0.0062(17) -0.0045(16)
C30 0.0419(16) 0.0379(13) 0.0416(13) -0.0079(16) 0.0082(15) 0.0112(10)
C31 0.0461(17) 0.0377(13) 0.0542(15) 0.0044(17) -0.0183(18) -0.0080(12)
C32 0.053(2) 0.0443(19) 0.0553(19) 0.0173(15) -0.0097(15) -0.0163(15)
Cl1 0.0439(4) 0.0405(4) 0.0431(4) -0.0083(3) 0.0139(3) 0.0118(3)
Cl2 0.0457(4) 0.0454(4) 0.0451(4) 0.0024(3) 0.0075(3) 0.0044(3)
Cl3 0.0469(4) 0.0377(3) 0.0327(3) 0.0113(3) 0.0002(3) 0.0123(3)
Cl4 0.0435(4) 0.0400(4) 0.0464(4) 0.0117(3) 0.0128(3) -0.0054(3)
Cl5 0.0459(4) 0.0294(3) 0.0399(4) 0.0140(3) 0.0162(3) 0.0174(3)
Cl6 0.0451(4) 0.0454(4) 0.0380(3) 0.0105(3) 0.0132(3) -0.0117(3)
O1 0.0363(11) 0.0351(11) 0.0487(12) -0.0017(8) -0.0087(9) 0.0058(9)
O2 0.0401(11) 0.0316(11) 0.0485(12) 0.0001(9) 0.0012(9) -0.0122(9)
O3 0.040(4) 0.052(4) 0.048(4) -0.025(3) 0.006(3) 0.021(3)
O4 0.044(2) 0.032(2) 0.035(2) 0.0053(17) -0.010(3) -0.002(3)
O5 0.049(4) 0.048(4) 0.043(4) -0.012(3) 0.014(3) -0.014(3)

loop_
_atom_type_symbol
_atom_type_description
_atom_type_scat_dispersion_real
_atom_type_scat_dispersion_imag
_atom_type_scat_source
C C 0.0033 0.0016 'International Tables Vol C Tables 4.2.6.8 and 6.1.1.4'
H H 0.0000 0.0000 'International Tables Vol C Tables 4.2.6.8 and 6.1.1.4'
O O 0.0106 0.0060 'International Tables Vol C Tables 4.2.6.8 and 6.1.1.4'
Cl Cl 0.1484 0.1585 'International Tables Vol C Tables 4.2.6.8 and 6.1.1.4'

loop_
_geom_angle_atom_site_label_1
_geom_angle_atom_site_label_2
_geom_angle_atom_site_label_3
_geom_angle_site_symmetry_1
_geom_angle_site_symmetry_3
_geom_angle
_geom_angle_publ_flag
C6 C1 C2 . . 120.6(3) ?
C6 C1 O1 . . 123.5(3) ?
C2 C1 O1 . . 115.9(3) ?
C3 C2 C1 . . 119.4(3) ?
C3 C2 C30 . 4_656 116.7(3) ?
C1 C2 C30 . 4_656 123.6(3) ?
C4 C3 C2 . . 119.2(3) ?
C4 C3 H3 . . 120.4 ?
C2 C3 H3 . . 120.4 ?
C3 C4 C5 . . 121.6(3) ?
C3 C4 C7 . . 116.6(3) ?
C5 C4 C7 . . 121.8(3) ?
C6 C5 C4 . . 118.8(3) ?
C6 C5 H5 . . 120.6 ?
C4 C5 H5 . . 120.6 ?
C1 C6 C5 . . 120.3(3) ?
C1 C6 C29 . . 113.5(3) ?
C5 C6 C29 . . 125.0(3) ?
C10 C7 C8 . . 106.4(2) ?
C10 C7 C9 . . 110.4(2) ?
C8 C7 C9 . . 111.6(2) ?
C10 C7 C4 . . 109.6(2) ?
C8 C7 C4 . . 107.5(2) ?
C9 C7 C4 . . 111.2(2) ?
C7 C8 H8A . . 109.5 ?
C7 C8 H8B . . 109.5 ?
H8A C8 H8B . . 109.5 ?
C7 C8 H8C . . 109.5 ?
H8A C8 H8C . . 109.5 ?
H8B C8 H8C . . 109.5 ?
C7 C9 H9A . . 109.5 ?
C7 C9 H9B . . 109.5 ?
H9A C9 H9B . . 109.5 ?
C7 C9 H9C . . 109.5 ?
H9A C9 H9C . . 109.5 ?
H9B C9 H9C . . 109.5 ?
C7 C10 H10B . . 109.5 ?
C7 C10 H10C . . 109.5 ?
H10B C10 H10C . . 109.5 ?
C7 C10 H10A . . 109.5 ?
H10B C10 H10A . . 109.5 ?
H10C C10 H10A . . 109.5 ?
O1 C11 C12 . . 111.2(2) ?
O1 C11 H11A . . 109.4 ?
C12 C11 H11A . . 109.4 ?
O1 C11 H11B . . 109.4 ?
C12 C11 H11B . . 109.4 ?
H11A C11 H11B . . 108.0 ?
C13 C12 C11 . . 111.5(2) ?
C13 C12 H12A . . 109.3 ?
C11 C12 H12A . . 109.3 ?
C13 C12 H12B . . 109.3 ?
C11 C12 H12B . . 109.3 ?
H12A C12 H12B . . 108.0 ?
C12 C13 C14 . . 104.4(2) ?
C12 C13 H13A . . 110.9 ?
C14 C13 H13A . . 110.9 ?
C12 C13 H13B . . 110.9 ?
C14 C13 H13B . . 110.9 ?
H13A C13 H13B . . 108.9 ?
C13 C14 H14B . . 109.5 ?
C13 C14 H14C . . 109.5 ?
H14B C14 H14C . . 109.5 ?
C13 C14 H14A . . 109.5 ?
H14B C14 H14A . . 109.5 ?
H14C C14 H14A . . 109.5 ?
C20 C15 O2 . . 120.9(3) ?
C20 C15 C16 . . 122.2(3) ?
O2 C15 C16 . . 116.4(3) ?
C17 C16 C15 . . 117.4(3) ?
C17 C16 C29 . . 132.6(3) ?
C15 C16 C29 . . 109.4(2) ?
C16 C17 C18 . . 121.1(3) ?
C16 C17 H17 . . 119.4 ?
C18 C17 H17 . . 119.4 ?
C19 C18 C17 . . 120.0(3) ?
C19 C18 C21 . . 121.9(3) ?
C17 C18 C21 . . 117.9(3) ?
C18 C19 C20 . . 120.9(3) ?
C18 C19 H19 . . 119.6 ?
C20 C19 H19 . . 119.6 ?
C15 C20 C19 . . 118.3(3) ?
C15 C20 C30 . . 123.0(3) ?
C19 C20 C30 . . 117.8(2) ?
C23 C21 C22 . . 101.1(2) ?
C23 C21 C24 . . 107.3(2) ?
C22 C21 C24 . . 111.9(2) ?
C23 C21 C18 . . 110.6(2) ?
C22 C21 C18 . . 110.4(2) ?
C24 C21 C18 . . 114.8(2) ?
C21 C22 H22A . . 109.5 ?
C21 C22 H22B . . 109.5 ?
H22A C22 H22B . . 109.5 ?
C21 C22 H22C . . 109.5 ?
H22A C22 H22C . . 109.5 ?
H22B C22 H22C . . 109.5 ?
C21 C23 H23A . . 109.5 ?
C21 C23 H23B . . 109.5 ?
H23A C23 H23B . . 109.5 ?
C21 C23 H23C . . 109.5 ?
H23A C23 H23C . . 109.5 ?
H23B C23 H23C . . 109.5 ?
C21 C24 H24A . . 109.5 ?
C21 C24 H24B . . 109.5 ?
H24A C24 H24B . . 109.5 ?
C21 C24 H24C . . 109.5 ?
H24A C24 H24C . . 109.5 ?
H24B C24 H24C . . 109.5 ?
O2 C25 C26 . . 123.9(2) ?
O2 C25 H25A . . 106.4 ?
C26 C25 H25A . . 106.4 ?
O2 C25 H25B . . 106.4 ?
C26 C25 H25B . . 106.4 ?
H25A C25 H25B . . 106.4 ?
C25 C26 C27 . . 110.6(2) ?
C25 C26 H26A . . 109.5 ?
C27 C26 H26A . . 109.5 ?
C25 C26 H26B . . 109.5 ?
C27 C26 H26B . . 109.5 ?
H26A C26 H26B . . 108.1 ?
C26 C27 C28 . . 105.1(2) ?
C26 C27 H27A . . 110.7 ?
C28 C27 H27A . . 110.7 ?
C26 C27 H27B . . 110.7 ?
C28 C27 H27B . . 110.7 ?
H27A C27 H27B . . 108.8 ?
C27 C28 H28B . . 109.5 ?
C27 C28 H28C . . 109.5 ?
H28B C28 H28C . . 109.5 ?
C27 C28 H28A . . 109.5 ?
H28B C28 H28A . . 109.5 ?
H28C C28 H28A . . 109.5 ?
C6 C29 C16 . . 117.7(2) ?
C6 C29 H29A . . 107.9 ?
C16 C29 H29A . . 107.9 ?
C6 C29 H29B . . 107.9 ?
C16 C29 H29B . . 107.9 ?
H29A C29 H29B . . 107.2 ?
C20 C30 C2 . 4_656 110.8(2) ?
C20 C30 H30A . . 109.5 ?
C2 C30 H30A 4_656 . 109.5 ?
C20 C30 H30B . . 109.5 ?
C2 C30 H30B 4_656 . 109.5 ?
H30A C30 H30B . . 108.1 ?
Cl2 C31 Cl3 . . 109.10(17) ?
Cl2 C31 Cl1 . . 109.46(19) ?
Cl3 C31 Cl1 . . 108.92(18) ?
Cl2 C31 H31 . . 109.8 ?
Cl3 C31 H31 . . 109.8 ?
Cl1 C31 H31 . . 109.8 ?
Cl4 C32 Cl5 . . 109.38(19) ?
Cl4 C32 Cl6 . . 109.55(19) ?
Cl5 C32 Cl6 . . 108.37(19) ?
Cl4 C32 H32 . . 109.8 ?
Cl5 C32 H32 . . 109.8 ?
Cl6 C32 H32 . . 109.8 ?
C11 O1 C1 . . 111.9(2) ?
C15 O2 C25 . . 128.4(2) ?
H3A O3 H3C . . 109.5 ?
H4B O4 H4C . . 109.5 ?
H5B O5 H5C . . 109.5 ?

loop_
_geom_bond_atom_site_label_1
_geom_bond_atom_site_label_2
_geom_bond_site_symmetry_2
_geom_bond_distance
_geom_bond_publ_flag
C1 C6 . 1.381(4) ?
C1 C2 . 1.410(5) ?
C1 O1 . 1.419(3) ?
C2 C3 . 1.395(4) ?
C2 C30 4_656 1.546(4) ?
C3 C4 . 1.389(4) ?
C3 H3 . 0.9300 ?
C4 C5 . 1.398(4) ?
C4 C7 . 1.601(4) ?
C5 C6 . 1.394(4) ?
C5 H5 . 0.9300 ?
C6 C29 . 1.449(4) ?
C7 C10 . 1.499(4) ?
C7 C8 . 1.507(4) ?
C7 C9 . 1.523(4) ?
C8 H8A . 0.9600 ?
C8 H8B . 0.9600 ?
C8 H8C . 0.9600 ?
C9 H9A . 0.9600 ?
C9 H9B . 0.9600 ?
C9 H9C . 0.9600 ?
C10 H10B . 0.9600 ?
C10 H10C . 0.9600 ?
C10 H10A . 0.9600 ?
C11 O1 . 1.403(4) ?
C11 C12 . 1.520(4) ?
C11 H11A . 0.9700 ?
C11 H11B . 0.9700 ?
C12 C13 . 1.507(4) ?
C12 H12A . 0.9700 ?
C12 H12B . 0.9700 ?
C13 C14 . 1.531(4) ?
C13 H13A . 0.9700 ?
C13 H13B . 0.9700 ?
C14 H14B . 0.9600 ?
C14 H14C . 0.9600 ?
C14 H14A . 0.9600 ?
C15 C20 . 1.370(4) ?
C15 O2 . 1.407(4) ?
C15 C16 . 1.420(4) ?
C16 C17 . 1.357(4) ?
C16 C29 . 1.473(4) ?
C17 C18 . 1.433(4) ?
C17 H17 . 0.9300 ?
C18 C19 . 1.331(4) ?
C18 C21 . 1.550(4) ?
C19 C20 . 1.415(4) ?
C19 H19 . 0.9300 ?
C20 C30 . 1.527(4) ?
C21 C23 . 1.515(4) ?
C21 C22 . 1.529(4) ?
C21 C24 . 1.539(4) ?
C22 H22A . 0.9600 ?
C22 H22B . 0.9600 ?
C22 H22C . 0.9600 ?
C23 H23A . 0.9600 ?
C23 H23B . 0.9600 ?
C23 H23C . 0.9600 ?
C24 H24A . 0.9600 ?
C24 H24B . 0.9600 ?
C24 H24C . 0.9600 ?
C25 O2 . 1.475(3) ?
C25 C26 . 1.523(4) ?
C25 H25A . 0.9700 ?
C25 H25B . 0.9700 ?
C26 C27 . 1.540(4) ?
C26 H26A . 0.9700 ?
C26 H26B . 0.9700 ?
C27 C28 . 1.562(4) ?
C27 H27A . 0.9700 ?
C27 H27B . 0.9700 ?
C28 H28B . 0.9600 ?
C28 H28C . 0.9600 ?
C28 H28A . 0.9600 ?
C29 H29A . 0.9700 ?
C29 H29B . 0.9700 ?
C30 C2 4_656 1.546(4) ?
C30 H30A . 0.9700 ?
C30 H30B . 0.9700 ?
C31 Cl2 . 1.740(3) ?
C31 Cl3 . 1.742(4) ?
C31 Cl1 . 1.750(3) ?
C31 H31 . 0.9800 ?
C32 Cl4 . 1.737(3) ?
C32 Cl5 . 1.746(3) ?
C32 Cl6 . 1.754(3) ?
C32 H32 . 0.9800 ?
O3 H3A . 0.8500 ?
O3 H3C . 0.8499 ?
O4 H4B . 0.8499 ?
O4 H4C . 0.8500 ?
O5 H5B . 0.8500 ?
O5 H5C . 0.8499 ?

loop_
_geom_hbond_atom_site_label_D
_geom_hbond_atom_site_label_H
_geom_hbond_atom_site_label_A
_geom_hbond_site_symmetry_A
_geom_hbond_distance_DH
_geom_hbond_distance_HA
_geom_hbond_distance_DA
_geom_hbond_angle_DHA
O3 H3C O4 . 0.85 1.52 2.149(8) 127.3
O5 H5C O5 5_677 0.85 1.74 2.299(13) 120.8

loop_
_geom_torsion_atom_site_label_1
_geom_torsion_atom_site_label_2
_geom_torsion_atom_site_label_3
_geom_torsion_atom_site_label_4
_geom_torsion_site_symmetry_1
_geom_torsion_site_symmetry_2
_geom_torsion_site_symmetry_3
_geom_torsion_site_symmetry_4
_geom_torsion
_geom_torsion_publ_flag
C6 C1 C2 C3 . . . . -0.8(5) ?
O1 C1 C2 C3 . . . . -179.4(3) ?
C6 C1 C2 C30 . . . 4_656 -173.7(3) ?
O1 C1 C2 C30 . . . 4_656 7.8(4) ?
C1 C2 C3 C4 . . . . 0.7(4) ?
C30 C2 C3 C4 4_656 . . . 174.0(3) ?
C2 C3 C4 C5 . . . . -0.1(4) ?
C2 C3 C4 C7 . . . . 179.5(3) ?
C3 C4 C5 C6 . . . . -0.4(4) ?
C7 C4 C5 C6 . . . . -180.0(2) ?
C2 C1 C6 C5 . . . . 0.3(5) ?
O1 C1 C6 C5 . . . . 178.8(3) ?
C2 C1 C6 C29 . . . . 168.3(3) ?
O1 C1 C6 C29 . . . . -13.2(4) ?
C4 C5 C6 C1 . . . . 0.3(4) ?
C4 C5 C6 C29 . . . . -166.2(3) ?
C3 C4 C7 C10 . . . . 172.7(3) ?
C5 C4 C7 C10 . . . . -7.7(4) ?
C3 C4 C7 C8 . . . . -72.0(3) ?
C5 C4 C7 C8 . . . . 107.5(3) ?
C3 C4 C7 C9 . . . . 50.4(3) ?
C5 C4 C7 C9 . . . . -130.1(3) ?
O1 C11 C12 C13 . . . . -168.8(2) ?
C11 C12 C13 C14 . . . . -173.9(2) ?
C20 C15 C16 C17 . . . . 1.5(5) ?
O2 C15 C16 C17 . . . . 173.6(3) ?
C20 C15 C16 C29 . . . . -169.9(3) ?
O2 C15 C16 C29 . . . . 2.1(4) ?
C15 C16 C17 C18 . . . . 2.4(4) ?
C29 C16 C17 C18 . . . . 171.5(3) ?
C16 C17 C18 C19 . . . . -3.7(4) ?
C16 C17 C18 C21 . . . . -179.1(3) ?
C17 C18 C19 C20 . . . . 1.0(4) ?
C21 C18 C19 C20 . . . . 176.1(3) ?
O2 C15 C20 C19 . . . . -175.9(3) ?
C16 C15 C20 C19 . . . . -4.2(5) ?
O2 C15 C20 C30 . . . . -7.0(5) ?
C16 C15 C20 C30 . . . . 164.8(3) ?
C18 C19 C20 C15 . . . . 2.9(4) ?
C18 C19 C20 C30 . . . . -166.7(3) ?
C19 C18 C21 C23 . . . . 129.6(3) ?
C17 C18 C21 C23 . . . . -55.2(3) ?
C19 C18 C21 C22 . . . . -119.4(3) ?
C17 C18 C21 C22 . . . . 55.9(3) ?
C19 C18 C21 C24 . . . . 8.1(4) ?
C17 C18 C21 C24 . . . . -176.6(2) ?
O2 C25 C26 C27 . . . . -167.8(2) ?
C25 C26 C27 C28 . . . . -170.0(2) ?
C1 C6 C29 C16 . . . . -123.3(3) ?
C5 C6 C29 C16 . . . . 44.0(4) ?
C17 C16 C29 C6 . . . . -77.3(4) ?
C15 C16 C29 C6 . . . . 92.4(3) ?
C15 C20 C30 C2 . . . 4_656 -73.2(4) ?
C19 C20 C30 C2 . . . 4_656 95.8(3) ?
C12 C11 O1 C1 . . . . -173.8(2) ?
C6 C1 O1 C11 . . . . -77.5(4) ?
C2 C1 O1 C11 . . . . 101.1(3) ?
C20 C15 O2 C25 . . . . -80.2(4) ?
C16 C15 O2 C25 . . . . 107.6(3) ?
C26 C25 O2 C15 . . . . -45.2(4) ?
